data_7013715
loop_
_publ_author_name
'Hill, Michael S.'
'Hitchcock, Peter B.'

_publ_section_title
;
 Synthesis of a homoleptic Sm(ii) bis(phosphinimino)methanide
;
_journal_issue 24
_journal_name_full 'Dalton Transactions'
_journal_page_first 4570
_journal_paper_doi 10.1039/b313034g
_journal_year 2003
_chemical_compound_source 'synthesis as described'
_chemical_formula_moiety '(C86 H86 N4 P4 Sm1) 2.5(C7 H8)'
_chemical_formula_sum 'C103.5 H106 N4 P4 Sm'
_chemical_formula_weight 1680.15
_chemical_name_common '(Sm(MesNPPh2CHPPh2NMes)) 2.5(toluene)'
_space_group_IT_number 2
_symmetry_cell_setting triclinic
_symmetry_Int_Tables_number 2
_symmetry_space_group_name_Hall '-P 1'
_symmetry_space_group_name_H-M 'P -1'
_atom_sites_solution_hydrogens geom
_atom_sites_solution_primary direct
_atom_sites_solution_secondary difmap
_audit_conform_dict_location ftp://ftp.iucr.org/pub/cif_core.dic
_audit_conform_dict_name cif_core.dic
_audit_conform_dict_version 2.2
_audit_creation_date 2003-04-09T09:36:42-00:00
_audit_creation_method 'WinGX routine CIF_UPDATE'
_cell_angle_alpha 68.814(1)
_cell_angle_beta 75.887(1)
_cell_angle_gamma 75.659(1)
_cell_formula_units_Z 2
_cell_length_a 15.1670(1)
_cell_length_b 15.8289(2)
_cell_length_c 22.0330(3)
_cell_measurement_reflns_used 77755
_cell_measurement_temperature 173(2)
_cell_measurement_theta_max 27.485
_cell_measurement_theta_min 3.705
_cell_measurement_wavelength 0.71073
_cell_volume 4708.17(10)
_computing_cell_refinement 'HKL Scalepack (Otwinowski & Minor 1997)'
_computing_data_collection 'Collect (Nonius BV, 1997-2000)'
_computing_data_reduction 'HKL Denzo and Scalepack (Otwinowski & Minor 1997)'
_computing_molecular_graphics 'Ortep-3 for Windows (Farrugia, 1997)'
_computing_publication_material 'WinGX publication routines (Farrugia, 1999)'
_computing_structure_refinement 'SHELXL-97 (Sheldrick, 1997)'
_computing_structure_solution 'SHELXS-97 (Sheldrick, 1997)'
_diffrn_ambient_temperature 173(2)
_diffrn_detector 'CCD plate'
_diffrn_measured_fraction_theta_full 0.986
_diffrn_measured_fraction_theta_max 0.986
_diffrn_measurement_device '95mm CCD camera on \k-goniostat'
_diffrn_measurement_device_type KappaCCD
_diffrn_measurement_method 'CCD rotation images, thick slices'
_diffrn_orient_matrix_type 'by Nonius Collect from scalepack cell'
_diffrn_orient_matrix_UB_11 0.465947E-1
_diffrn_orient_matrix_UB_12 0.285717E-1
_diffrn_orient_matrix_UB_13 -0.379524E-1
_diffrn_orient_matrix_UB_21 -0.174043E-1
_diffrn_orient_matrix_UB_22 0.577064E-1
_diffrn_orient_matrix_UB_23 0.122122E-1
_diffrn_orient_matrix_UB_31 0.479215E-1
_diffrn_orient_matrix_UB_32 -0.243298E-1
_diffrn_orient_matrix_UB_33 0.291737E-1
_diffrn_radiation_monochromator graphite
_diffrn_radiation_probe x-ray
_diffrn_radiation_type MoK\a
_diffrn_radiation_wavelength 0.71073
_diffrn_reflns_av_R_equivalents 0.0735
_diffrn_reflns_av_unetI/netI 0.0667
_diffrn_reflns_limit_h_max 19
_diffrn_reflns_limit_h_min -19
_diffrn_reflns_limit_k_max 20
_diffrn_reflns_limit_k_min -19
_diffrn_reflns_limit_l_max 28
_diffrn_reflns_limit_l_min -27
_diffrn_reflns_number 61602
_diffrn_reflns_theta_full 27.49
_diffrn_reflns_theta_max 27.49
_diffrn_reflns_theta_min 3.71
_diffrn_source 'Enraf Nonius FR590'
_exptl_absorpt_coefficient_mu 0.738
_exptl_absorpt_correction_T_max 0.9939
_exptl_absorpt_correction_T_min 0.8223
_exptl_absorpt_correction_type multi-scan
_exptl_absorpt_process_details
;
[c.f. r.h. blessing, acta cryst. (1995), a51, 33-38]
;
_exptl_crystal_colour black
_exptl_crystal_density_diffrn 1.185
_exptl_crystal_density_method 'not measured'
_exptl_crystal_description prism
_exptl_crystal_F_000 1754
_exptl_crystal_size_max 0.3
_exptl_crystal_size_mid 0.2
_exptl_crystal_size_min 0.05
_refine_diff_density_max 1.928
_refine_diff_density_min -1.191
_refine_diff_density_rms 0.108
_refine_ls_extinction_method none
_refine_ls_goodness_of_fit_ref 1.067
_refine_ls_hydrogen_treatment riding
_refine_ls_matrix_type full
_refine_ls_number_parameters 952
_refine_ls_number_reflns 21366
_refine_ls_number_restraints 231
_refine_ls_restrained_S_all 1.12
_refine_ls_R_factor_all 0.0866
_refine_ls_R_factor_gt 0.0635
_refine_ls_shift/su_max 0.002
_refine_ls_shift/su_mean 0
_refine_ls_structure_factor_coef Fsqd
_refine_ls_weighting_details 'calc w=1/[\s^2^(Fo^2^)+(0.0824P)^2^+9.1638P] where P=(Fo^2^+2Fc^2^)/3'
_refine_ls_weighting_scheme calc
_refine_ls_wR_factor_gt 0.1609
_refine_ls_wR_factor_ref 0.1749
_reflns_number_gt 16861
_reflns_number_total 21366
_reflns_threshold_expression >2sigma(I)
_cod_data_source_file b313034g.txt
_cod_data_source_block apr803
_cod_original_cell_volume 4708.17(9)
_cod_original_sg_symbol_H-M P-1
_cod_database_code 7013715

loop_
_symmetry_equiv_pos_as_xyz
'x, y, z'
'-x, -y, -z'

loop_
_atom_site_label
_atom_site_type_symbol
_atom_site_fract_x
_atom_site_fract_y
_atom_site_fract_z
_atom_site_U_iso_or_equiv
_atom_site_adp_type
_atom_site_occupancy
_atom_site_symmetry_multiplicity
_atom_site_calc_flag
_atom_site_refinement_flags
_atom_site_disorder_assembly
_atom_site_disorder_group
Sm Sm 0.734383(15) 0.619102(16) 0.723832(12) 0.03142(8) Uani 1 1 d . . .
P1 P 0.54777(8) 0.52196(8) 0.79691(6) 0.0326(2) Uani 1 1 d . . .
P2 P 0.58825(9) 0.66425(8) 0.85211(6) 0.0355(3) Uani 1 1 d . . .
P3 P 0.95321(8) 0.51777(8) 0.69262(6) 0.0324(2) Uani 1 1 d . . .
P4 P 0.86202(8) 0.66864(8) 0.57465(6) 0.0326(2) Uani 1 1 d . . .
N1 N 0.6057(3) 0.5371(3) 0.7228(2) 0.0350(8) Uani 1 1 d . . .
N2 N 0.6342(3) 0.7323(3) 0.7848(2) 0.0452(10) Uani 1 1 d . . .
N3 N 0.8921(3) 0.5314(3) 0.7608(2) 0.0365(9) Uani 1 1 d . . .
N4 N 0.7954(3) 0.7368(3) 0.6125(2) 0.0377(9) Uani 1 1 d . . .
C1 C 0.5992(3) 0.5593(3) 0.8414(2) 0.0352(10) Uani 1 1 d . . .
H1 H 0.6427 0.5125 0.865 0.042 Uiso 1 1 calc R . .
C2 C 0.4276(3) 0.5790(4) 0.7971(3) 0.0422(11) Uani 1 1 d . . .
C3 C 0.4105(4) 0.6737(4) 0.7655(3) 0.0481(13) Uani 1 1 d . . .
H3 H 0.4611 0.7052 0.7444 0.058 Uiso 1 1 calc R . .
C4 C 0.3215(4) 0.7226(4) 0.7641(3) 0.0599(16) Uani 1 1 d . . .
H4 H 0.3109 0.7873 0.743 0.072 Uiso 1 1 calc R . .
C5 C 0.2479(5) 0.6761(5) 0.7939(4) 0.079(2) Uani 1 1 d . . .
H5 H 0.1864 0.7088 0.7924 0.094 Uiso 1 1 calc R . .
C6 C 0.2638(4) 0.5833(5) 0.8254(5) 0.085(3) Uani 1 1 d . . .
H6 H 0.213 0.552 0.8458 0.102 Uiso 1 1 calc R . .
C7 C 0.3531(4) 0.5340(4) 0.8280(4) 0.0621(17) Uani 1 1 d . . .
H7 H 0.363 0.4697 0.8509 0.074 Uiso 1 1 calc R . .
C8 C 0.5437(3) 0.4003(3) 0.8406(2) 0.0363(10) Uani 1 1 d . . .
C9 C 0.5096(4) 0.3518(3) 0.8124(3) 0.0425(11) Uani 1 1 d . . .
H9 H 0.4815 0.3839 0.7743 0.051 Uiso 1 1 calc R . .
C10 C 0.5163(4) 0.2574(4) 0.8392(3) 0.0558(15) Uani 1 1 d . . .
H10 H 0.4926 0.2252 0.8195 0.067 Uiso 1 1 calc R . .
C11 C 0.5570(4) 0.2094(4) 0.8944(3) 0.0605(16) Uani 1 1 d . . .
H11 H 0.563 0.1443 0.9122 0.073 Uiso 1 1 calc R . .
C12 C 0.5889(4) 0.2573(4) 0.9235(3) 0.0560(15) Uani 1 1 d . . .
H12 H 0.6161 0.2249 0.9619 0.067 Uiso 1 1 calc R . .
C13 C 0.5817(3) 0.3522(3) 0.8972(3) 0.0427(11) Uani 1 1 d . . .
H13 H 0.603 0.3844 0.9182 0.051 Uiso 1 1 calc R . .
C14 C 0.4694(3) 0.7094(3) 0.8838(2) 0.0393(11) Uani 1 1 d . . .
C15 C 0.4352(4) 0.8031(4) 0.8699(3) 0.0481(13) Uani 1 1 d . . .
H15 H 0.4741 0.8463 0.843 0.058 Uiso 1 1 calc R . .
C16 C 0.3447(4) 0.8339(4) 0.8950(3) 0.0594(16) Uani 1 1 d . . .
H16 H 0.322 0.8981 0.8847 0.071 Uiso 1 1 calc R . .
C17 C 0.2873(4) 0.7725(5) 0.9348(3) 0.0640(17) Uani 1 1 d . . .
H17 H 0.2252 0.7942 0.9515 0.077 Uiso 1 1 calc R . .
C18 C 0.3211(4) 0.6791(5) 0.9500(3) 0.0586(15) Uani 1 1 d . . .
H18 H 0.2824 0.6363 0.978 0.07 Uiso 1 1 calc R . .
C19 C 0.4109(4) 0.6477(4) 0.9248(3) 0.0479(12) Uani 1 1 d . . .
H19 H 0.4332 0.5833 0.9353 0.057 Uiso 1 1 calc R . .
C20 C 0.6441(3) 0.6396(3) 0.9225(2) 0.0373(10) Uani 1 1 d . . .
C21 C 0.7243(4) 0.5739(4) 0.9318(3) 0.0489(13) Uani 1 1 d . . .
H21 H 0.7463 0.5365 0.904 0.059 Uiso 1 1 calc R . .
C22 C 0.7725(4) 0.5625(5) 0.9811(3) 0.0587(15) Uani 1 1 d . . .
H22 H 0.8269 0.5173 0.9869 0.07 Uiso 1 1 calc R . .
C23 C 0.7417(4) 0.6164(5) 1.0215(3) 0.0596(16) Uani 1 1 d . . .
H23 H 0.7751 0.6089 1.0549 0.072 Uiso 1 1 calc R . .
C24 C 0.6621(5) 0.6812(5) 1.0135(3) 0.0626(16) Uani 1 1 d . . .
H24 H 0.6409 0.7186 1.0413 0.075 Uiso 1 1 calc R . .
C25 C 0.6131(4) 0.6921(4) 0.9653(3) 0.0519(13) Uani 1 1 d . . .
H25 H 0.5575 0.7358 0.961 0.062 Uiso 1 1 calc R . .
C26 C 0.5924(3) 0.4913(3) 0.6810(2) 0.0335(9) Uani 1 1 d . . .
C27 C 0.6514(3) 0.4079(3) 0.6793(2) 0.0357(10) Uani 1 1 d . . .
C28 C 0.6383(4) 0.3610(3) 0.6398(2) 0.0422(11) Uani 1 1 d . . .
H28 H 0.679 0.3051 0.6385 0.051 Uiso 1 1 calc R . .
C29 C 0.5682(4) 0.3934(4) 0.6027(3) 0.0456(12) Uani 1 1 d . . .
C30 C 0.5137(4) 0.4762(4) 0.6028(3) 0.0448(12) Uani 1 1 d . . .
H30 H 0.4662 0.5 0.5767 0.054 Uiso 1 1 calc R . .
C31 C 0.5251(3) 0.5276(3) 0.6399(2) 0.0372(10) Uani 1 1 d . . .
C32 C 0.7291(4) 0.3670(4) 0.7185(3) 0.0475(12) Uani 1 1 d . . .
H32A H 0.7665 0.4138 0.71 0.071 Uiso 1 1 calc R . .
H32B H 0.7679 0.3149 0.7053 0.071 Uiso 1 1 calc R . .
H32C H 0.7035 0.3457 0.7657 0.071 Uiso 1 1 calc R . .
C33 C 0.5560(5) 0.3405(5) 0.5613(4) 0.0670(18) Uani 1 1 d . . .
H33A H 0.6014 0.2833 0.5678 0.101 Uiso 0.5 1 calc PR . .
H33B H 0.565 0.378 0.5145 0.101 Uiso 0.5 1 calc PR . .
H33C H 0.4935 0.3258 0.5746 0.101 Uiso 0.5 1 calc PR . .
H33D H 0.5052 0.3748 0.5368 0.101 Uiso 0.5 1 calc PR . .
H33E H 0.5416 0.2801 0.5901 0.101 Uiso 0.5 1 calc PR . .
H33F H 0.6131 0.3322 0.53 0.101 Uiso 0.5 1 calc PR . .
C34 C 0.4650(4) 0.6211(4) 0.6329(3) 0.0501(13) Uani 1 1 d . . .
H34A H 0.4043 0.6138 0.6606 0.075 Uiso 1 1 calc R . .
H34B H 0.4575 0.6522 0.5866 0.075 Uiso 1 1 calc R . .
H34C H 0.4942 0.6581 0.6469 0.075 Uiso 1 1 calc R . .
C35 C 0.6442(4) 0.8254(3) 0.7696(3) 0.0539(16) Uani 1 1 d . . .
C36 C 0.7141(5) 0.8476(4) 0.7896(3) 0.0628(18) Uani 1 1 d . . .
C37 C 0.7206(6) 0.9408(5) 0.7715(4) 0.083(3) Uani 1 1 d . . .
H37 H 0.7665 0.956 0.7864 0.1 Uiso 1 1 calc R . .
C38 C 0.6641(7) 1.0108(5) 0.7335(5) 0.094(3) Uani 1 1 d . . .
C39 C 0.5996(6) 0.9874(5) 0.7110(4) 0.086(3) Uani 1 1 d . . .
H39 H 0.5616 1.0352 0.6831 0.104 Uiso 1 1 calc R . .
C40 C 0.5869(5) 0.8960(4) 0.7272(3) 0.0634(18) Uani 1 1 d . . .
C41 C 0.7840(5) 0.7774(5) 0.8259(4) 0.080(2) Uani 1 1 d . . .
H41A H 0.7611 0.7621 0.8736 0.121 Uiso 1 1 calc R . .
H41B H 0.8414 0.8016 0.8152 0.121 Uiso 1 1 calc R . .
H41C H 0.7959 0.7218 0.8132 0.121 Uiso 1 1 calc R . .
C42 C 0.6753(9) 1.1105(5) 0.7141(6) 0.137(5) Uani 1 1 d . . .
H42A H 0.7243 1.1136 0.7348 0.206 Uiso 0.5 1 calc PR . .
H42B H 0.6171 1.1467 0.7291 0.206 Uiso 0.5 1 calc PR . .
H42C H 0.6918 1.1354 0.666 0.206 Uiso 0.5 1 calc PR . .
H42D H 0.6312 1.1502 0.6852 0.206 Uiso 0.5 1 calc PR . .
H42E H 0.7384 1.1171 0.6908 0.206 Uiso 0.5 1 calc PR . .
H42F H 0.6637 1.1284 0.754 0.206 Uiso 0.5 1 calc PR . .
C43 C 0.5178(6) 0.8759(5) 0.6987(4) 0.079(2) Uani 1 1 d . . .
H43A H 0.4621 0.8651 0.732 0.119 Uiso 1 1 calc R . .
H43B H 0.544 0.8211 0.6852 0.119 Uiso 1 1 calc R . .
H43C H 0.5018 0.9285 0.6602 0.119 Uiso 1 1 calc R . .
C44 C 0.8856(3) 0.5612(3) 0.6314(2) 0.0357(10) Uani 1 1 d . . .
H44 H 0.8556 0.517 0.6286 0.043 Uiso 1 1 calc R . .
C45 C 1.0557(3) 0.5704(4) 0.6663(3) 0.0399(11) Uani 1 1 d . . .
C46 C 1.0429(4) 0.6646(4) 0.6542(3) 0.0453(12) Uani 1 1 d . . .
H46 H 0.982 0.6979 0.661 0.054 Uiso 1 1 calc R . .
C47 C 1.1170(4) 0.7116(4) 0.6324(3) 0.0566(15) Uani 1 1 d . . .
H47 H 1.1069 0.7762 0.6241 0.068 Uiso 1 1 calc R . .
C48 C 1.2061(4) 0.6624(5) 0.6231(4) 0.0684(19) Uani 1 1 d . . .
H48 H 1.2574 0.6933 0.609 0.082 Uiso 1 1 calc R . .
C49 C 1.2202(4) 0.5697(5) 0.6341(4) 0.073(2) Uani 1 1 d . . .
H49 H 1.2812 0.5369 0.627 0.088 Uiso 1 1 calc R . .
C50 C 1.1455(4) 0.5228(4) 0.6556(3) 0.0576(16) Uani 1 1 d . . .
H50 H 1.1561 0.4584 0.6629 0.069 Uiso 1 1 calc R . .
C51 C 0.9965(3) 0.3955(3) 0.7018(2) 0.0365(10) Uani 1 1 d . . .
C52 C 1.0478(4) 0.3424(4) 0.7510(3) 0.0473(13) Uani 1 1 d . . .
H52 H 1.0669 0.3711 0.7757 0.057 Uiso 1 1 calc R . .
C53 C 1.0716(4) 0.2484(4) 0.7646(3) 0.0603(16) Uani 1 1 d . . .
H53 H 1.1059 0.2127 0.799 0.072 Uiso 1 1 calc R . .
C54 C 1.0456(4) 0.2056(4) 0.7286(4) 0.0618(17) Uani 1 1 d . . .
H54 H 1.0618 0.1407 0.7383 0.074 Uiso 1 1 calc R . .
C55 C 0.9966(4) 0.2572(4) 0.6788(4) 0.0579(15) Uani 1 1 d . . .
H55 H 0.9786 0.2282 0.6539 0.07 Uiso 1 1 calc R . .
C56 C 0.9731(3) 0.3518(4) 0.6646(3) 0.0432(12) Uani 1 1 d . . .
H56 H 0.9407 0.3873 0.6291 0.052 Uiso 1 1 calc R . .
C57 C 0.8099(3) 0.6501(3) 0.5149(2) 0.0368(10) Uani 1 1 d . . .
C58 C 0.8180(4) 0.7080(4) 0.4502(3) 0.0519(14) Uani 1 1 d . . .
H58 H 0.856 0.7536 0.4356 0.062 Uiso 1 1 calc R . .
C59 C 0.7706(4) 0.6995(5) 0.4064(3) 0.0643(18) Uani 1 1 d . . .
H59 H 0.7761 0.7396 0.3621 0.077 Uiso 1 1 calc R . .
C60 C 0.7164(4) 0.6339(5) 0.4268(3) 0.0576(15) Uani 1 1 d . . .
H60 H 0.6836 0.6291 0.3969 0.069 Uiso 1 1 calc R . .
C61 C 0.7090(4) 0.5749(4) 0.4907(3) 0.0540(14) Uani 1 1 d . . .
H61 H 0.6723 0.5283 0.5045 0.065 Uiso 1 1 calc R . .
C62 C 0.7549(4) 0.5831(4) 0.5348(3) 0.0454(12) Uani 1 1 d . . .
H62 H 0.7488 0.5427 0.579 0.054 Uiso 1 1 calc R . .
C63 C 0.9662(3) 0.7111(4) 0.5221(2) 0.0394(11) Uani 1 1 d . . .
C64 C 0.9709(4) 0.8047(4) 0.4945(3) 0.0482(13) Uani 1 1 d . . .
H64 H 0.9182 0.8492 0.502 0.058 Uiso 1 1 calc R . .
C65 C 1.0520(4) 0.8333(4) 0.4562(3) 0.0582(15) Uani 1 1 d . . .
H65 H 1.0545 0.8971 0.4376 0.07 Uiso 1 1 calc R . .
C66 C 1.1291(4) 0.7692(5) 0.4452(3) 0.0618(16) Uani 1 1 d . . .
H66 H 1.1853 0.7888 0.4203 0.074 Uiso 1 1 calc R . .
C67 C 1.1241(4) 0.6766(5) 0.4704(3) 0.0562(15) Uani 1 1 d . . .
H67 H 1.1766 0.6328 0.4614 0.067 Uiso 1 1 calc R . .
C68 C 1.0435(3) 0.6470(4) 0.5087(3) 0.0437(12) Uani 1 1 d . . .
H68 H 1.0409 0.5831 0.5257 0.052 Uiso 1 1 calc R . .
C69 C 0.9215(3) 0.4846(3) 0.8235(2) 0.0374(10) Uani 1 1 d . . .
C70 C 0.9774(3) 0.5194(4) 0.8484(3) 0.0415(11) Uani 1 1 d . . .
C71 C 1.0047(4) 0.4679(4) 0.9096(3) 0.0490(13) Uani 1 1 d . . .
H71 H 1.0443 0.4908 0.925 0.059 Uiso 1 1 calc R . .
C72 C 0.9771(4) 0.3863(4) 0.9482(3) 0.0508(13) Uani 1 1 d . . .
C73 C 0.9188(4) 0.3545(4) 0.9250(3) 0.0484(13) Uani 1 1 d . . .
H73 H 0.8977 0.2986 0.9515 0.058 Uiso 1 1 calc R . .
C74 C 0.8902(3) 0.4016(4) 0.8642(3) 0.0412(11) Uani 1 1 d . . .
C75 C 1.0077(4) 0.6107(4) 0.8124(3) 0.0546(14) Uani 1 1 d . . .
H75A H 1.0122 0.6385 0.8444 0.082 Uiso 1 1 calc R . .
H75B H 0.9624 0.6515 0.7847 0.082 Uiso 1 1 calc R . .
H75C H 1.0681 0.6018 0.7846 0.082 Uiso 1 1 calc R . .
C76 C 1.0061(6) 0.3330(6) 1.0150(3) 0.079(2) Uani 1 1 d . . .
H76A H 0.9795 0.2766 1.0347 0.119 Uiso 0.5 1 calc PR . .
H76B H 0.9839 0.3711 1.0441 0.119 Uiso 0.5 1 calc PR . .
H76C H 1.0736 0.3169 1.0093 0.119 Uiso 0.5 1 calc PR . .
H76D H 1.0452 0.3665 1.024 0.119 Uiso 0.5 1 calc PR . .
H76E H 1.0407 0.272 1.0147 0.119 Uiso 0.5 1 calc PR . .
H76F H 0.951 0.3262 1.0494 0.119 Uiso 0.5 1 calc PR . .
C77 C 0.8258(4) 0.3642(4) 0.8431(3) 0.0487(13) Uani 1 1 d . . .
H77A H 0.8013 0.3146 0.8805 0.073 Uiso 1 1 calc R . .
H77B H 0.8591 0.34 0.8071 0.073 Uiso 1 1 calc R . .
H77C H 0.7746 0.4134 0.8278 0.073 Uiso 1 1 calc R . .
C78 C 0.7568(3) 0.8315(3) 0.5842(2) 0.0397(11) Uani 1 1 d . . .
C79 C 0.6787(4) 0.8585(4) 0.5532(3) 0.0466(12) Uani 1 1 d . . .
C80 C 0.6445(4) 0.9521(4) 0.5259(3) 0.0629(17) Uani 1 1 d . . .
H80 H 0.592 0.9693 0.505 0.076 Uiso 1 1 calc R . .
C81 C 0.6840(5) 1.0211(4) 0.5280(4) 0.0656(18) Uani 1 1 d . . .
C82 C 0.7570(4) 0.9927(4) 0.5625(4) 0.0622(17) Uani 1 1 d . . .
H82 H 0.7838 1.0383 0.5664 0.075 Uiso 1 1 calc R . .
C83 C 0.7931(4) 0.9003(4) 0.5917(3) 0.0452(12) Uani 1 1 d . . .
C84 C 0.6255(4) 0.7896(4) 0.5527(4) 0.0589(16) Uani 1 1 d . . .
H84A H 0.6454 0.7767 0.5107 0.088 Uiso 1 1 calc R . .
H84B H 0.5593 0.815 0.558 0.088 Uiso 1 1 calc R . .
H84C H 0.6372 0.7325 0.5892 0.088 Uiso 1 1 calc R . .
C85 C 0.6500(7) 1.1205(5) 0.4942(6) 0.118(4) Uani 1 1 d . . .
H85A H 0.6865 1.1584 0.501 0.176 Uiso 0.5 1 calc PR . .
H85B H 0.5849 1.137 0.5125 0.176 Uiso 0.5 1 calc PR . .
H85C H 0.6563 1.1313 0.4467 0.176 Uiso 0.5 1 calc PR . .
H85D H 0.5986 1.1261 0.4725 0.176 Uiso 0.5 1 calc PR . .
H85E H 0.7002 1.1475 0.461 0.176 Uiso 0.5 1 calc PR . .
H85F H 0.6288 1.1532 0.5268 0.176 Uiso 0.5 1 calc PR . .
C86 C 0.8690(4) 0.8767(4) 0.6310(3) 0.0593(15) Uani 1 1 d . . .
H86A H 0.9284 0.8601 0.6043 0.089 Uiso 1 1 calc R . .
H86B H 0.8576 0.8246 0.6711 0.089 Uiso 1 1 calc R . .
H86C H 0.8706 0.93 0.6431 0.089 Uiso 1 1 calc R . .
C1A C 0.0970(14) 0.9329(13) 0.7256(10) 0.178(6) Uiso 1 1 d . A 1
C2A C 0.1077(13) 0.9661(12) 0.6577(10) 0.176(6) Uiso 1 1 d . A 1
H2A H 0.0695 0.961 0.6313 0.211 Uiso 1 1 calc R A 1
C3A C 0.1806(12) 1.0060(11) 0.6365(9) 0.160(5) Uiso 1 1 d . A 1
H3A H 0.1916 1.0329 0.5898 0.192 Uiso 1 1 calc R A 1
C4A C 0.2424(12) 1.0178(11) 0.6648(9) 0.159(5) Uiso 1 1 d . A 1
H4A H 0.2943 1.0467 0.6418 0.191 Uiso 1 1 calc R A 1
C5A C 0.2214(14) 0.9835(13) 0.7292(10) 0.190(7) Uiso 1 1 d . A 1
H5A H 0.2603 0.9907 0.7542 0.228 Uiso 1 1 calc R A 1
C6A C 0.1569(9) 0.9431(8) 0.7608(6) 0.118(3) Uiso 1 1 d . A 1
H6A H 0.1478 0.9195 0.8077 0.142 Uiso 1 1 calc R A 1
C7A C 0.024(2) 0.890(2) 0.7578(15) 0.317(15) Uiso 1 1 d . A 1
H7A1 H 0.024 0.8691 0.8055 0.475 Uiso 0.5 1 calc PR A 1
H7A2 H 0.0295 0.8367 0.7435 0.475 Uiso 0.5 1 calc PR A 1
H7A3 H -0.0331 0.9327 0.7477 0.475 Uiso 0.5 1 calc PR A 1
H7A4 H -0.0104 0.8899 0.7257 0.475 Uiso 0.5 1 calc PR A 1
H7A5 H -0.0159 0.9223 0.7876 0.475 Uiso 0.5 1 calc PR A 1
H7A6 H 0.0467 0.8263 0.7834 0.475 Uiso 0.5 1 calc PR A 1
C1B C 0.6075(11) -0.0537(14) 0.9639(9) 0.115(7) Uiso 0.5 1 d PD . 1
C2B C 0.5508(13) -0.0437(12) 0.9236(8) 0.192(7) Uiso 1 1 d D B 1
C3B C 0.4625(13) -0.0070(14) 0.9351(9) 0.122(7) Uiso 0.5 1 d PD B 1
C4B C 0.4269(8) 0.0253(9) 0.9840(6) 0.138(4) Uiso 1 1 d D . 1
C5B C 0.5166(8) -0.0198(14) 0.9758(8) 0.114(7) Uiso 0.5 1 d PD . 1
C1C C 1.3475(8) 0.2846(8) 0.7429(6) 0.137(4) Uiso 1 1 d D C 1
C2C C 1.3965(11) 0.2078(13) 0.7220(8) 0.136(8) Uiso 0.5 1 d PD C 1
C3C C 1.3793(14) 0.1255(12) 0.7635(10) 0.258(11) Uiso 1 1 d D C 1
C4C C 1.3176(19) 0.1183(11) 0.8196(11) 0.176(12) Uiso 0.5 1 d PD C 1
C5C C 1.2790(10) 0.1857(9) 0.8401(6) 0.154(5) Uiso 1 1 d D C 1
C6C C 1.285(2) 0.2724(9) 0.8027(12) 0.33(3) Uiso 0.5 1 d PD C 1
C7C C 1.2438(11) 0.3433(10) 0.8182(8) 0.174(6) Uiso 1 1 d D C 1
C8C C 1.3029(13) 0.3534(10) 0.7617(8) 0.104(6) Uiso 0.5 1 d PD C 1
C9C C 1.2293(11) 0.2580(11) 0.8594(7) 0.094(5) Uiso 0.5 1 d PD C 1
C10C C 1.3352(11) 0.2000(8) 0.7803(7) 0.091(5) Uiso 0.5 1 d PD C 1

loop_
_atom_site_aniso_label
_atom_site_aniso_U_11
_atom_site_aniso_U_22
_atom_site_aniso_U_33
_atom_site_aniso_U_23
_atom_site_aniso_U_13
_atom_site_aniso_U_12
Sm 0.02335(12) 0.03173(13) 0.03489(13) -0.00891(9) -0.00073(8) -0.00409(8)
P1 0.0282(6) 0.0301(6) 0.0368(6) -0.0086(5) -0.0042(5) -0.0051(4)
P2 0.0349(6) 0.0309(6) 0.0377(6) -0.0118(5) 0.0020(5) -0.0071(5)
P3 0.0237(5) 0.0337(6) 0.0359(6) -0.0087(5) -0.0055(4) -0.0018(4)
P4 0.0258(5) 0.0331(6) 0.0336(6) -0.0072(5) -0.0024(4) -0.0038(4)
N1 0.0313(19) 0.036(2) 0.040(2) -0.0121(17) -0.0055(16) -0.0094(16)
N2 0.051(3) 0.029(2) 0.046(2) -0.0121(18) 0.011(2) -0.0106(18)
N3 0.0279(19) 0.039(2) 0.040(2) -0.0124(17) -0.0059(16) -0.0020(16)
N4 0.036(2) 0.032(2) 0.036(2) -0.0073(16) 0.0006(17) -0.0030(16)
C1 0.034(2) 0.031(2) 0.038(2) -0.0100(19) -0.0047(19) -0.0045(18)
C2 0.035(2) 0.043(3) 0.045(3) -0.014(2) -0.009(2) 0.001(2)
C3 0.043(3) 0.046(3) 0.052(3) -0.017(2) -0.008(2) 0.002(2)
C4 0.055(4) 0.044(3) 0.074(4) -0.020(3) -0.018(3) 0.011(3)
C5 0.040(3) 0.073(5) 0.117(6) -0.028(4) -0.027(4) 0.010(3)
C6 0.034(3) 0.074(5) 0.133(7) -0.019(5) -0.014(4) -0.008(3)
C7 0.032(3) 0.055(3) 0.089(5) -0.016(3) -0.005(3) -0.007(2)
C8 0.030(2) 0.033(2) 0.042(3) -0.010(2) -0.0009(19) -0.0086(18)
C9 0.039(3) 0.040(3) 0.048(3) -0.011(2) -0.004(2) -0.015(2)
C10 0.057(3) 0.042(3) 0.071(4) -0.019(3) 0.000(3) -0.021(3)
C11 0.062(4) 0.036(3) 0.074(4) -0.001(3) -0.008(3) -0.019(3)
C12 0.053(3) 0.041(3) 0.061(4) 0.003(3) -0.013(3) -0.013(3)
C13 0.039(3) 0.039(3) 0.047(3) -0.007(2) -0.007(2) -0.012(2)
C14 0.035(2) 0.042(3) 0.038(3) -0.015(2) -0.001(2) -0.004(2)
C15 0.045(3) 0.042(3) 0.050(3) -0.014(2) 0.000(2) -0.004(2)
C16 0.053(3) 0.048(3) 0.061(4) -0.018(3) -0.002(3) 0.011(3)
C17 0.035(3) 0.083(5) 0.065(4) -0.029(4) 0.003(3) 0.003(3)
C18 0.043(3) 0.068(4) 0.059(4) -0.017(3) 0.005(3) -0.017(3)
C19 0.044(3) 0.049(3) 0.047(3) -0.016(2) -0.001(2) -0.009(2)
C20 0.033(2) 0.040(3) 0.038(2) -0.014(2) 0.0019(19) -0.011(2)
C21 0.039(3) 0.054(3) 0.060(3) -0.029(3) -0.006(2) -0.004(2)
C22 0.041(3) 0.065(4) 0.074(4) -0.032(3) -0.015(3) 0.003(3)
C23 0.050(3) 0.084(4) 0.061(4) -0.039(3) -0.016(3) -0.009(3)
C24 0.057(4) 0.081(4) 0.063(4) -0.046(4) -0.007(3) -0.005(3)
C25 0.042(3) 0.061(3) 0.058(3) -0.032(3) -0.004(3) -0.003(3)
C26 0.031(2) 0.035(2) 0.033(2) -0.0097(19) -0.0018(18) -0.0100(18)
C27 0.029(2) 0.036(2) 0.038(2) -0.011(2) 0.0011(19) -0.0078(18)
C28 0.047(3) 0.037(3) 0.040(3) -0.014(2) 0.002(2) -0.009(2)
C29 0.053(3) 0.049(3) 0.038(3) -0.016(2) -0.006(2) -0.014(2)
C30 0.042(3) 0.052(3) 0.040(3) -0.010(2) -0.012(2) -0.011(2)
C31 0.032(2) 0.039(2) 0.036(2) -0.009(2) -0.0030(19) -0.0060(19)
C32 0.037(3) 0.044(3) 0.056(3) -0.014(2) -0.009(2) -0.001(2)
C33 0.083(5) 0.066(4) 0.067(4) -0.033(3) -0.022(4) -0.013(4)
C34 0.049(3) 0.047(3) 0.052(3) -0.013(2) -0.021(3) 0.005(2)
C35 0.065(4) 0.027(2) 0.053(3) -0.012(2) 0.023(3) -0.013(2)
C36 0.061(4) 0.046(3) 0.073(4) -0.025(3) 0.026(3) -0.023(3)
C37 0.089(5) 0.056(4) 0.104(6) -0.039(4) 0.036(5) -0.042(4)
C38 0.108(7) 0.033(3) 0.110(7) -0.023(4) 0.044(5) -0.022(4)
C39 0.103(6) 0.035(3) 0.085(5) -0.010(3) 0.031(5) -0.008(4)
C40 0.072(4) 0.036(3) 0.058(4) -0.010(3) 0.020(3) -0.005(3)
C41 0.063(4) 0.073(5) 0.110(6) -0.034(4) 0.012(4) -0.041(4)
C42 0.172(11) 0.045(4) 0.170(11) -0.037(6) 0.042(9) -0.042(6)
C43 0.095(6) 0.056(4) 0.061(4) -0.001(3) -0.009(4) 0.001(4)
C44 0.031(2) 0.032(2) 0.041(3) -0.008(2) -0.0087(19) -0.0043(18)
C45 0.031(2) 0.045(3) 0.043(3) -0.010(2) -0.009(2) -0.009(2)
C46 0.035(3) 0.045(3) 0.053(3) -0.012(2) -0.011(2) -0.006(2)
C47 0.052(3) 0.051(3) 0.065(4) -0.004(3) -0.018(3) -0.019(3)
C48 0.040(3) 0.072(4) 0.087(5) -0.007(4) -0.013(3) -0.024(3)
C49 0.025(3) 0.069(4) 0.112(6) -0.014(4) -0.008(3) -0.009(3)
C50 0.030(3) 0.048(3) 0.084(4) -0.016(3) -0.005(3) -0.002(2)
C51 0.025(2) 0.034(2) 0.045(3) -0.012(2) -0.0002(19) -0.0014(18)
C52 0.036(3) 0.046(3) 0.053(3) -0.013(2) -0.010(2) 0.003(2)
C53 0.054(3) 0.046(3) 0.061(4) -0.004(3) -0.015(3) 0.012(3)
C54 0.055(4) 0.035(3) 0.082(5) -0.016(3) -0.007(3) 0.006(3)
C55 0.044(3) 0.044(3) 0.085(5) -0.028(3) -0.010(3) 0.002(2)
C56 0.033(2) 0.044(3) 0.049(3) -0.019(2) -0.006(2) 0.004(2)
C57 0.025(2) 0.042(3) 0.036(2) -0.008(2) -0.0025(18) -0.0027(19)
C58 0.046(3) 0.061(3) 0.042(3) -0.005(3) -0.005(2) -0.017(3)
C59 0.056(4) 0.091(5) 0.037(3) -0.001(3) -0.014(3) -0.018(3)
C60 0.044(3) 0.086(4) 0.046(3) -0.019(3) -0.013(3) -0.017(3)
C61 0.046(3) 0.064(4) 0.057(3) -0.016(3) -0.012(3) -0.020(3)
C62 0.043(3) 0.048(3) 0.040(3) -0.005(2) -0.009(2) -0.012(2)
C63 0.028(2) 0.049(3) 0.038(3) -0.011(2) 0.0009(19) -0.011(2)
C64 0.042(3) 0.044(3) 0.051(3) -0.011(2) 0.003(2) -0.011(2)
C65 0.048(3) 0.053(3) 0.065(4) -0.012(3) 0.007(3) -0.020(3)
C66 0.042(3) 0.069(4) 0.066(4) -0.020(3) 0.011(3) -0.018(3)
C67 0.033(3) 0.072(4) 0.054(3) -0.019(3) 0.004(2) -0.004(3)
C68 0.034(2) 0.046(3) 0.045(3) -0.015(2) 0.000(2) -0.003(2)
C69 0.023(2) 0.046(3) 0.039(3) -0.015(2) -0.0056(18) 0.0024(19)
C70 0.032(2) 0.050(3) 0.044(3) -0.022(2) -0.005(2) -0.001(2)
C71 0.039(3) 0.068(4) 0.046(3) -0.026(3) -0.015(2) -0.001(3)
C72 0.049(3) 0.060(3) 0.041(3) -0.018(3) -0.015(2) 0.004(3)
C73 0.047(3) 0.047(3) 0.043(3) -0.010(2) -0.005(2) -0.004(2)
C74 0.031(2) 0.044(3) 0.047(3) -0.014(2) -0.008(2) -0.003(2)
C75 0.054(3) 0.060(4) 0.059(4) -0.023(3) -0.011(3) -0.017(3)
C76 0.098(6) 0.083(5) 0.055(4) -0.010(4) -0.038(4) -0.005(4)
C77 0.037(3) 0.052(3) 0.052(3) -0.009(3) -0.007(2) -0.012(2)
C78 0.035(2) 0.034(2) 0.038(3) -0.005(2) 0.003(2) -0.0025(19)
C79 0.034(3) 0.044(3) 0.052(3) -0.012(2) -0.001(2) -0.003(2)
C80 0.046(3) 0.053(3) 0.074(4) -0.011(3) -0.017(3) 0.012(3)
C81 0.058(4) 0.039(3) 0.082(5) -0.009(3) -0.008(3) 0.005(3)
C82 0.058(4) 0.034(3) 0.086(5) -0.020(3) 0.003(3) -0.007(3)
C83 0.040(3) 0.039(3) 0.050(3) -0.015(2) 0.001(2) -0.005(2)
C84 0.031(3) 0.059(4) 0.088(5) -0.030(3) -0.015(3) 0.004(2)
C85 0.115(7) 0.038(4) 0.168(10) -0.005(5) -0.041(7) 0.017(4)
C86 0.059(4) 0.053(3) 0.071(4) -0.028(3) -0.011(3) -0.006(3)

loop_
_atom_type_symbol
_atom_type_description
_atom_type_scat_dispersion_real
_atom_type_scat_dispersion_imag
_atom_type_scat_source
C C 0.0033 0.0016 'International Tables Vol C Tables 4.2.6.8 and 6.1.1.4'
H H 0 0 'International Tables Vol C Tables 4.2.6.8 and 6.1.1.4'
N N 0.0061 0.0033 'International Tables Vol C Tables 4.2.6.8 and 6.1.1.4'
P P 0.1023 0.0942 'International Tables Vol C Tables 4.2.6.8 and 6.1.1.4'
Sm Sm -0.1638 3.4418 'International Tables Vol C Tables 4.2.6.8 and 6.1.1.4'

loop_
_geom_angle_atom_site_label_1
_geom_angle_atom_site_label_2
_geom_angle_atom_site_label_3
_geom_angle
_geom_angle_site_symmetry_1
_geom_angle_site_symmetry_3
_geom_angle_publ_flag
N2 Sm N4 99.58(12) . . ?
N2 Sm N1 98.87(13) . . ?
N4 Sm N1 116.88(13) . . ?
N2 Sm N3 117.37(14) . . ?
N4 Sm N3 98.91(12) . . ?
N1 Sm N3 123.56(12) . . ?
N2 Sm C44 154.97(13) . . ?
N4 Sm C44 58.94(12) . . ?
N1 Sm C44 102.47(13) . . ?
N3 Sm C44 59.67(13) . . ?
N2 Sm C1 58.47(13) . . ?
N4 Sm C1 153.87(13) . . ?
N1 Sm C1 59.26(13) . . ?
N3 Sm C1 103.87(13) . . ?
C44 Sm C1 145.52(13) . . ?
N1 P1 C1 110.3(2) . . ?
N1 P1 C2 112.1(2) . . ?
C1 P1 C2 110.4(2) . . ?
N1 P1 C8 111.1(2) . . ?
C1 P1 C8 107.3(2) . . ?
C2 P1 C8 105.4(2) . . ?
N1 P1 Sm 49.95(14) . . ?
C1 P1 Sm 60.43(16) . . ?
C2 P1 Sm 126.87(17) . . ?
C8 P1 Sm 127.65(15) . . ?
N2 P2 C1 108.4(2) . . ?
N2 P2 C20 114.4(2) . . ?
C1 P2 C20 105.3(2) . . ?
N2 P2 C14 114.6(2) . . ?
C1 P2 C14 112.9(2) . . ?
C20 P2 C14 101.0(2) . . ?
N2 P2 Sm 49.71(15) . . ?
C1 P2 Sm 60.76(16) . . ?
C20 P2 Sm 112.76(16) . . ?
C14 P2 Sm 146.23(17) . . ?
N3 P3 C44 109.7(2) . . ?
N3 P3 C45 112.7(2) . . ?
C44 P3 C45 110.5(2) . . ?
N3 P3 C51 111.4(2) . . ?
C44 P3 C51 107.3(2) . . ?
C45 P3 C51 105.1(2) . . ?
N3 P3 Sm 50.07(14) . . ?
C44 P3 Sm 59.66(16) . . ?
C45 P3 Sm 127.52(17) . . ?
C51 P3 Sm 127.32(15) . . ?
N4 P4 C44 108.8(2) . . ?
N4 P4 C57 113.9(2) . . ?
C44 P4 C57 104.8(2) . . ?
N4 P4 C63 114.6(2) . . ?
C44 P4 C63 113.0(2) . . ?
C57 P4 C63 101.2(2) . . ?
N4 P4 Sm 50.63(14) . . ?
C44 P4 Sm 60.33(16) . . ?
C57 P4 Sm 111.92(15) . . ?
C63 P4 Sm 146.88(17) . . ?
C26 N1 P1 121.5(3) . . ?
C26 N1 Sm 135.0(3) . . ?
P1 N1 Sm 101.69(18) . . ?
C35 N2 P2 129.5(4) . . ?
C35 N2 Sm 125.5(3) . . ?
P2 N2 Sm 102.20(19) . . ?
C69 N3 P3 122.7(3) . . ?
C69 N3 Sm 134.3(3) . . ?
P3 N3 Sm 101.53(18) . . ?
C78 N4 P4 127.5(3) . . ?
C78 N4 Sm 128.4(3) . . ?
P4 N4 Sm 100.90(18) . . ?
P1 C1 P2 133.3(3) . . ?
P1 C1 Sm 88.64(19) . . ?
P2 C1 Sm 88.00(18) . . ?
C7 C2 C3 118.7(5) . . ?
C7 C2 P1 123.9(4) . . ?
C3 C2 P1 117.5(4) . . ?
C4 C3 C2 121.3(6) . . ?
C3 C4 C5 119.2(6) . . ?
C6 C5 C4 120.0(6) . . ?
C5 C6 C7 121.1(7) . . ?
C2 C7 C6 119.7(6) . . ?
C13 C8 C9 118.6(5) . . ?
C13 C8 P1 122.4(4) . . ?
C9 C8 P1 118.8(4) . . ?
C10 C9 C8 120.6(5) . . ?
C11 C10 C9 120.5(6) . . ?
C10 C11 C12 119.1(5) . . ?
C11 C12 C13 120.8(6) . . ?
C8 C13 C12 120.4(5) . . ?
C15 C14 C19 118.3(5) . . ?
C15 C14 P2 122.5(4) . . ?
C19 C14 P2 119.2(4) . . ?
C16 C15 C14 120.3(5) . . ?
C17 C16 C15 120.9(6) . . ?
C16 C17 C18 119.2(5) . . ?
C19 C18 C17 120.4(6) . . ?
C18 C19 C14 120.8(5) . . ?
C21 C20 C25 117.7(5) . . ?
C21 C20 P2 121.0(4) . . ?
C25 C20 P2 121.0(4) . . ?
C22 C21 C20 120.9(5) . . ?
C23 C22 C21 120.2(6) . . ?
C22 C23 C24 119.8(6) . . ?
C23 C24 C25 120.3(6) . . ?
C24 C25 C20 121.0(5) . . ?
C27 C26 C31 118.4(4) . . ?
C27 C26 N1 118.6(4) . . ?
C31 C26 N1 123.0(4) . . ?
C28 C27 C26 119.5(5) . . ?
C28 C27 C32 118.5(5) . . ?
C26 C27 C32 122.0(5) . . ?
C29 C28 C27 122.2(5) . . ?
C30 C29 C28 117.7(5) . . ?
C30 C29 C33 121.7(5) . . ?
C28 C29 C33 120.6(5) . . ?
C29 C30 C31 122.7(5) . . ?
C30 C31 C26 119.4(5) . . ?
C30 C31 C34 118.2(5) . . ?
C26 C31 C34 122.4(5) . . ?
C36 C35 N2 121.8(6) . . ?
C36 C35 C40 119.9(5) . . ?
N2 C35 C40 118.0(6) . . ?
C35 C36 C37 118.3(7) . . ?
C35 C36 C41 123.1(5) . . ?
C37 C36 C41 118.5(7) . . ?
C38 C37 C36 123.3(8) . . ?
C37 C38 C39 117.5(7) . . ?
C37 C38 C42 121.2(11) . . ?
C39 C38 C42 121.2(10) . . ?
C38 C39 C40 123.4(8) . . ?
C39 C40 C35 117.3(8) . . ?
C39 C40 C43 120.1(7) . . ?
C35 C40 C43 122.6(6) . . ?
P4 C44 P3 132.7(3) . . ?
P4 C44 Sm 88.34(18) . . ?
P3 C44 Sm 89.05(19) . . ?
C46 C45 C50 118.4(5) . . ?
C46 C45 P3 117.4(4) . . ?
C50 C45 P3 124.1(4) . . ?
C45 C46 C47 121.7(5) . . ?
C48 C47 C46 118.9(6) . . ?
C49 C48 C47 120.3(6) . . ?
C48 C49 C50 120.7(6) . . ?
C45 C50 C49 120.0(6) . . ?
C52 C51 C56 118.2(5) . . ?
C52 C51 P3 119.1(4) . . ?
C56 C51 P3 122.4(4) . . ?
C53 C52 C51 120.6(6) . . ?
C52 C53 C54 120.5(6) . . ?
C55 C54 C53 119.7(6) . . ?
C54 C55 C56 120.0(6) . . ?
C55 C56 C51 120.9(5) . . ?
C58 C57 C62 118.8(5) . . ?
C58 C57 P4 120.2(4) . . ?
C62 C57 P4 120.8(4) . . ?
C57 C58 C59 120.0(5) . . ?
C60 C59 C58 120.4(5) . . ?
C59 C60 C61 120.1(6) . . ?
C60 C61 C62 120.1(5) . . ?
C61 C62 C57 120.6(5) . . ?
C64 C63 C68 118.9(5) . . ?
C64 C63 P4 122.7(4) . . ?
C68 C63 P4 118.4(4) . . ?
C65 C64 C63 120.5(5) . . ?
C66 C65 C64 120.2(6) . . ?
C65 C66 C67 119.7(5) . . ?
C66 C67 C68 120.7(5) . . ?
C67 C68 C63 119.9(5) . . ?
C70 C69 C74 117.7(5) . . ?
C70 C69 N3 123.0(5) . . ?
C74 C69 N3 119.2(4) . . ?
C71 C70 C69 119.2(5) . . ?
C71 C70 C75 118.2(5) . . ?
C69 C70 C75 122.5(5) . . ?
C72 C71 C70 123.1(5) . . ?
C71 C72 C73 117.4(5) . . ?
C71 C72 C76 121.9(6) . . ?
C73 C72 C76 120.6(6) . . ?
C72 C73 C74 122.4(5) . . ?
C73 C74 C69 120.0(5) . . ?
C73 C74 C77 119.4(5) . . ?
C69 C74 C77 120.7(5) . . ?
C83 C78 C79 118.4(5) . . ?
C83 C78 N4 119.4(5) . . ?
C79 C78 N4 122.1(5) . . ?
C80 C79 C78 119.5(5) . . ?
C80 C79 C84 118.1(5) . . ?
C78 C79 C84 122.2(5) . . ?
C81 C80 C79 122.9(6) . . ?
C82 C81 C80 116.4(5) . . ?
C82 C81 C85 122.1(7) . . ?
C80 C81 C85 121.5(7) . . ?
C81 C82 C83 123.2(6) . . ?
C82 C83 C78 119.3(5) . . ?
C82 C83 C86 119.1(5) . . ?
C78 C83 C86 121.7(5) . . ?
C7A C1A C2A 117(2) . . ?
C7A C1A C6A 120(2) . . ?
C2A C1A C6A 122.8(19) . . ?
C3A C2A C1A 107.0(19) . . ?
C2A C3A C4A 135.2(19) . . ?
C5A C4A C3A 109.9(18) . . ?
C6A C5A C4A 127(2) . . ?
C5A C6A C1A 117.9(17) . . ?
C4B C1B C2B 117.8(12) 2_657 . ?
C4B C1B C5B 60.3(8) 2_657 . ?
C2B C1B C5B 57.6(8) . . ?
C5B C2B C3B 59.2(8) . . ?
C5B C2B C1B 62.0(8) . . ?
C3B C2B C1B 121.1(12) . . ?
C5B C3B C4B 64.0(8) . . ?
C5B C3B C2B 59.2(8) . . ?
C4B C3B C2B 122.9(12) . . ?
C3B C4B C1B 176.9(18) . 2_657 ?
C3B C4B C5B 117.4(13) . 2_657 ?
C1B C4B C5B 60.8(8) 2_657 2_657 ?
C3B C4B C5B 57.6(8) . . ?
C1B C4B C5B 120.3(13) 2_657 . ?
C5B C4B C5B 60.0(13) 2_657 . ?
C3B C5B C2B 61.7(8) . . ?
C3B C5B C4B 175(2) . 2_657 ?
C2B C5B C4B 119.2(11) . 2_657 ?
C3B C5B C1B 122.0(12) . . ?
C2B C5B C1B 60.3(8) . . ?
C4B C5B C1B 59.0(7) 2_657 . ?
C3B C5B C5B 117.1(13) . 2_657 ?
C2B C5B C5B 170(3) . 2_657 ?
C4B C5B C5B 61.1(10) 2_657 2_657 ?
C1B C5B C5B 119.5(13) . 2_657 ?
C3B C5B C4B 58.4(7) . . ?
C2B C5B C4B 119.9(11) . . ?
C4B C5B C4B 120.0(13) 2_657 . ?
C1B C5B C4B 173(2) . . ?
C5B C5B C4B 58.9(9) 2_657 . ?
C8C C1C C10C 119.9(9) . . ?
C8C C1C C6C 58.9(6) . . ?
C10C C1C C6C 61.0(6) . . ?
C8C C1C C2C 179.5(12) . . ?
C10C C1C C2C 59.8(6) . . ?
C6C C1C C2C 120.8(8) . . ?
C3C C2C C10C 58.9(7) . . ?
C3C C2C C1C 115.5(9) . . ?
C10C C2C C1C 56.5(5) . . ?
C10C C3C C2C 61.9(7) . . ?
C10C C3C C4C 59.1(7) . . ?
C2C C3C C4C 120.9(11) . . ?
C5C C4C C10C 63.4(7) . . ?
C5C C4C C3C 123.4(11) . . ?
C10C C4C C3C 60.1(8) . . ?
C4C C5C C6C 122.2(10) . . ?
C4C C5C C9C 174(2) . . ?
C6C C5C C9C 58.1(6) . . ?
C4C C5C C10C 60.3(7) . . ?
C6C C5C C10C 62.2(6) . . ?
C9C C5C C10C 120.2(9) . . ?
C7C C6C C9C 64.3(7) . . ?
C7C C6C C8C 61.7(7) . . ?
C9C C6C C8C 126.0(10) . . ?
C7C C6C C5C 125.9(10) . . ?
C9C C6C C5C 61.7(7) . . ?
C8C C6C C5C 171(2) . . ?
C7C C6C C10C 174.1(14) . . ?
C9C C6C C10C 121.5(10) . . ?
C8C C6C C10C 112.4(9) . . ?
C5C C6C C10C 59.8(6) . . ?
C7C C6C C1C 117.5(10) . . ?
C9C C6C C1C 177(3) . . ?
C8C C6C C1C 55.8(7) . . ?
C5C C6C C1C 116.3(8) . . ?
C10C C6C C1C 56.6(5) . . ?
C6C C7C C8C 61.6(7) . . ?
C6C C7C C9C 59.4(7) . . ?
C8C C7C C9C 120.9(9) . . ?
C1C C8C C6C 65.3(7) . . ?
C1C C8C C7C 122.0(10) . . ?
C6C C8C C7C 56.7(6) . . ?
C6C C9C C5C 60.2(7) . . ?
C6C C9C C7C 56.3(6) . . ?
C5C C9C C7C 116.5(9) . . ?
C4C C10C C1C 176.1(13) . . ?
C4C C10C C3C 60.8(7) . . ?
C1C C10C C3C 122.8(10) . . ?
C4C C10C C5C 56.2(7) . . ?
C1C C10C C5C 120.2(8) . . ?
C3C C10C C5C 116.9(9) . . ?
C4C C10C C2C 120.0(9) . . ?
C1C C10C C2C 63.6(7) . . ?
C3C C10C C2C 59.2(7) . . ?
C5C C10C C2C 175.4(13) . . ?
C4C C10C C6C 114.0(9) . . ?
C1C C10C C6C 62.4(6) . . ?
C3C C10C C6C 174.7(11) . . ?
C5C C10C C6C 58.0(6) . . ?
C2C C10C C6C 126.0(9) . . ?

loop_
_geom_bond_atom_site_label_1
_geom_bond_atom_site_label_2
_geom_bond_distance
_geom_bond_site_symmetry_2
_geom_bond_publ_flag
Sm N2 2.592(4) . ?
Sm N4 2.605(4) . ?
Sm N1 2.606(4) . ?
Sm N3 2.608(4) . ?
Sm C44 2.877(5) . ?
Sm C1 2.900(5) . ?
P1 N1 1.617(4) . ?
P1 C1 1.714(5) . ?
P1 C2 1.822(5) . ?
P1 C8 1.825(5) . ?
P2 N2 1.600(4) . ?
P2 C1 1.724(5) . ?
P2 C20 1.820(5) . ?
P2 C14 1.832(5) . ?
P3 N3 1.618(4) . ?
P3 C44 1.731(5) . ?
P3 C45 1.817(5) . ?
P3 C51 1.835(5) . ?
P4 N4 1.607(4) . ?
P4 C44 1.722(5) . ?
P4 C57 1.829(5) . ?
P4 C63 1.833(5) . ?
N1 C26 1.436(6) . ?
N2 C35 1.427(6) . ?
N3 C69 1.432(6) . ?
N4 C78 1.430(6) . ?
C2 C7 1.385(8) . ?
C2 C3 1.393(7) . ?
C3 C4 1.382(8) . ?
C4 C5 1.385(10) . ?
C5 C6 1.367(10) . ?
C6 C7 1.388(8) . ?
C8 C13 1.383(7) . ?
C8 C9 1.394(7) . ?
C9 C10 1.382(7) . ?
C10 C11 1.380(9) . ?
C11 C12 1.378(9) . ?
C12 C13 1.388(7) . ?
C14 C15 1.390(7) . ?
C14 C19 1.398(7) . ?
C15 C16 1.385(8) . ?
C16 C17 1.380(9) . ?
C17 C18 1.382(9) . ?
C18 C19 1.380(8) . ?
C20 C21 1.395(7) . ?
C20 C25 1.398(7) . ?
C21 C22 1.389(8) . ?
C22 C23 1.373(9) . ?
C23 C24 1.379(9) . ?
C24 C25 1.378(9) . ?
C26 C27 1.407(7) . ?
C26 C31 1.406(7) . ?
C27 C28 1.405(7) . ?
C27 C32 1.506(7) . ?
C28 C29 1.382(8) . ?
C29 C30 1.366(8) . ?
C29 C33 1.510(8) . ?
C30 C31 1.407(7) . ?
C31 C34 1.511(7) . ?
C35 C36 1.401(10) . ?
C35 C40 1.427(9) . ?
C36 C37 1.404(8) . ?
C36 C41 1.480(11) . ?
C37 C38 1.369(13) . ?
C38 C39 1.373(14) . ?
C38 C42 1.520(10) . ?
C39 C40 1.411(9) . ?
C40 C43 1.492(11) . ?
C45 C46 1.388(7) . ?
C45 C50 1.394(7) . ?
C46 C47 1.393(8) . ?
C47 C48 1.391(9) . ?
C48 C49 1.366(10) . ?
C49 C50 1.400(8) . ?
C51 C52 1.386(7) . ?
C51 C56 1.397(7) . ?
C52 C53 1.378(8) . ?
C53 C54 1.385(10) . ?
C54 C55 1.369(9) . ?
C55 C56 1.384(8) . ?
C57 C58 1.383(7) . ?
C57 C62 1.392(7) . ?
C58 C59 1.396(9) . ?
C59 C60 1.364(9) . ?
C60 C61 1.375(8) . ?
C61 C62 1.382(8) . ?
C63 C64 1.397(7) . ?
C63 C68 1.397(7) . ?
C64 C65 1.386(8) . ?
C65 C66 1.381(9) . ?
C66 C67 1.382(9) . ?
C67 C68 1.386(7) . ?
C69 C70 1.416(7) . ?
C69 C74 1.416(7) . ?
C70 C71 1.402(7) . ?
C70 C75 1.501(8) . ?
C71 C72 1.366(9) . ?
C72 C73 1.386(8) . ?
C72 C76 1.518(8) . ?
C73 C74 1.392(7) . ?
C74 C77 1.494(7) . ?
C78 C83 1.410(8) . ?
C78 C79 1.409(7) . ?
C79 C80 1.398(8) . ?
C79 C84 1.513(8) . ?
C80 C81 1.389(10) . ?
C81 C82 1.386(10) . ?
C81 C85 1.495(9) . ?
C82 C83 1.395(8) . ?
C83 C86 1.501(8) . ?
C1A C7A 1.35(3) . ?
C1A C2A 1.38(2) . ?
C1A C6A 1.40(2) . ?
C2A C3A 1.31(2) . ?
C3A C4A 1.326(19) . ?
C4A C5A 1.31(2) . ?
C5A C6A 1.227(19) . ?
C1B C4B 1.324(14) 2_657 ?
C1B C2B 1.327(14) . ?
C1B C5B 1.349(15) . ?
C2B C5B 1.290(14) . ?
C2B C3B 1.323(14) . ?
C3B C5B 1.290(15) . ?
C3B C4B 1.301(14) . ?
C4B C1B 1.324(14) 2_657 ?
C4B C5B 1.342(13) 2_657 ?
C4B C5B 1.372(13) . ?
C5B C4B 1.342(13) 2_657 ?
C5B C5B 1.36(3) 2_657 ?
C1C C8C 1.281(13) . ?
C1C C10C 1.326(11) . ?
C1C C6C 1.407(12) . ?
C1C C2C 1.424(13) . ?
C2C C3C 1.339(14) . ?
C2C C10C 1.374(12) . ?
C3C C10C 1.335(14) . ?
C3C C4C 1.343(14) . ?
C4C C5C 1.263(14) . ?
C4C C10C 1.320(13) . ?
C5C C6C 1.332(12) . ?
C5C C9C 1.351(13) . ?
C5C C10C 1.358(11) . ?
C6C C7C 1.260(12) . ?
C6C C9C 1.303(12) . ?
C6C C8C 1.325(13) . ?
C6C C10C 1.390(12) . ?
C7C C8C 1.327(13) . ?
C7C C9C 1.364(13) . ?
